data_4320309
loop_
_publ_author_name
'Niewa, R.'
'Hochrein, O.'
'Schnelle, W.'
'Wagner, F.R.'
'Kniep, R.'

_publ_section_title
;
 Li~24~[MnN~3~]~3~N~2~ and Li~5~[(Li~1-x~Mn~x~)N]~3~, Two Intermediates in
 the Decomposition Path of Li~7~[MnN~4~] to Li~2~[(Li~1-x~Mn~x~)N]:
 An Experimental and Theoretical Study
;
_journal_coden_ASTM INOCAJ
_journal_issue 20
_journal_name_full 'Inorganic Chemistry'
_journal_page_first 5215
_journal_page_last 5222
_journal_paper_doi 10.1021/ic010412o
_journal_volume 40
_journal_year 2001
_chemical_formula_moiety Li7[MnN4]
_chemical_formula_sum 'Li7 Mn N4'
_chemical_formula_weight 159.56
_chemical_name_systematic 'Heptalithium tetranitridomanganate(V)'
_space_group_IT_number 218
_symmetry_cell_setting cubic
_symmetry_space_group_name_Hall 'P -4n 2 3'
_symmetry_space_group_name_H-M 'P -4 3 n'
_atom_sites_solution_hydrogens geom
_atom_sites_solution_primary direct
_atom_sites_solution_secondary difmap
_audit_creation_method SHELXL-97
_cell_angle_alpha 90.00
_cell_angle_beta 90.00
_cell_angle_gamma 90.00
_cell_formula_units_Z 8
_cell_length_a 9.5602(10)
_cell_length_b 9.5602(10)
_cell_length_c 9.5602(10)
_cell_measurement_reflns_used 25
_cell_measurement_temperature 293(2)
_cell_measurement_theta_max 15
_cell_measurement_theta_min 10
_cell_volume 873.78(16)
_computing_cell_refinement 'xscan, Siemens'
_computing_data_collection 'xscan, Siemens'
_computing_data_reduction 'xscan, Siemens'
_computing_structure_refinement 'SHELXL-97 (Sheldrick, 1997)'
_computing_structure_solution 'SHELXS-97 (Sheldrick, 1990)'
_diffrn_ambient_temperature 293(2)
_diffrn_measured_fraction_theta_full 1.000
_diffrn_measured_fraction_theta_max 1.000
_diffrn_measurement_device_type 'Siemens P4'
_diffrn_measurement_method omega/2theta
_diffrn_radiation_monochromator graphite
_diffrn_radiation_source 'fine-focus sealed tube'
_diffrn_radiation_type MoK\a
_diffrn_radiation_wavelength 0.71073
_diffrn_reflns_av_R_equivalents 0.0361
_diffrn_reflns_av_sigmaI/netI 0.0181
_diffrn_reflns_limit_h_max 13
_diffrn_reflns_limit_h_min -1
_diffrn_reflns_limit_k_max 1
_diffrn_reflns_limit_k_min -13
_diffrn_reflns_limit_l_max 13
_diffrn_reflns_limit_l_min -1
_diffrn_reflns_number 1747
_diffrn_reflns_theta_full 29.91
_diffrn_reflns_theta_max 29.91
_diffrn_reflns_theta_min 3.01
_diffrn_standards_decay_% 0
_diffrn_standards_interval_count 100
_diffrn_standards_number 3
_exptl_absorpt_coefficient_mu 2.851
_exptl_absorpt_correction_type empirical
_exptl_crystal_colour black
_exptl_crystal_density_diffrn 2.426
_exptl_crystal_density_method 'not measured'
_exptl_crystal_description cube
_exptl_crystal_F_000 592
_exptl_crystal_size_max .1
_exptl_crystal_size_mid .1
_exptl_crystal_size_min .1
_refine_diff_density_max 0.443
_refine_diff_density_min -0.357
_refine_diff_density_rms 0.081
_refine_ls_abs_structure_details 'Flack H D (1983), Acta Cryst. A39, 876-881'
_refine_ls_abs_structure_Flack 0.21(9)
_refine_ls_extinction_coef none
_refine_ls_extinction_method none
_refine_ls_goodness_of_fit_ref 1.316
_refine_ls_hydrogen_treatment mixed
_refine_ls_matrix_type full
_refine_ls_number_parameters 38
_refine_ls_number_reflns 305
_refine_ls_number_restraints 0
_refine_ls_restrained_S_all 1.316
_refine_ls_R_factor_all 0.0298
_refine_ls_R_factor_gt 0.0225
_refine_ls_shift/su_max 0.043
_refine_ls_shift/su_mean 0.016
_refine_ls_structure_factor_coef Fsqd
_refine_ls_weighting_details 'calc w=1/[\s^2^(Fo^2^)+(0.0267P)^2^+0.1757P] where P=(Fo^2^+2Fc^2^)/3'
_refine_ls_weighting_scheme calc
_refine_ls_wR_factor_gt 0.0543
_refine_ls_wR_factor_ref 0.0572
_reflns_number_gt 260
_reflns_number_total 305
_reflns_threshold_expression >2sigma(I)
_cod_data_source_file ic010412o_1.cif
_cod_data_source_block li7mnn4
_cod_database_code 4320309

loop_
_symmetry_equiv_pos_as_xyz
'x, y, z'
'y+1/2, -x+1/2, -z+1/2'
'-x, -y, z'
'-y+1/2, x+1/2, -z+1/2'
'-x+1/2, z+1/2, -y+1/2'
'x, -y, -z'
'-x+1/2, -z+1/2, y+1/2'
'-z+1/2, -y+1/2, x+1/2'
'-x, y, -z'
'z+1/2, -y+1/2, -x+1/2'
'z, x, y'
'y, z, x'
'-y, -z, x'
'z, -x, -y'
'-y, z, -x'
'-z, -x, y'
'-z, x, -y'
'y, -z, -x'
'-y+1/2, -x+1/2, z+1/2'
'y+1/2, x+1/2, z+1/2'
'x+1/2, -z+1/2, -y+1/2'
'x+1/2, z+1/2, y+1/2'
'-z+1/2, y+1/2, -x+1/2'
'z+1/2, y+1/2, x+1/2'

loop_
_atom_site_label
_atom_site_type_symbol
_atom_site_fract_x
_atom_site_fract_y
_atom_site_fract_z
_atom_site_U_iso_or_equiv
_atom_site_adp_type
_atom_site_occupancy
_atom_site_symmetry_multiplicity
_atom_site_calc_flag
_atom_site_refinement_flags
_atom_site_disorder_assembly
_atom_site_disorder_group
Mn1 Mn 0.0000 0.0000 0.0000 0.0107(3) Uani 1 12 d S . .
Mn2 Mn 0.2500 0.5000 0.0000 0.01235(19) Uani 1 4 d S . .
N1 N 0.3907(2) 0.3907(2) 0.3907(2) 0.0146(6) Uani 1 3 d S . .
N2 N 0.11727(19) 0.1429(2) 0.3940(2) 0.0139(4) Uani 1 1 d . . .
Li1 Li 0.2367(7) 0.5000 0.5000 0.0202(14) Uani 1 2 d S . .
Li2 Li 0.2500 0.0000 0.5000 0.0162(16) Uani 1 4 d S . .
Li3 Li 0.0000 0.0000 0.5000 0.0156(17) Uani 1 4 d S . .
Li4 Li 0.2669(4) 0.2669(4) 0.2669(4) 0.0189(17) Uani 1 3 d S . .
Li5 Li 0.0186(6) 0.2498(5) 0.2377(6) 0.0239(13) Uani 1 1 d . . .

loop_
_atom_site_aniso_label
_atom_site_aniso_U_11
_atom_site_aniso_U_22
_atom_site_aniso_U_33
_atom_site_aniso_U_23
_atom_site_aniso_U_13
_atom_site_aniso_U_12
Mn1 0.0107(3) 0.0107(3) 0.0107(3) 0.000 0.000 0.000
Mn2 0.0117(4) 0.0127(2) 0.0127(2) 0.000 0.000 0.000
N1 0.0146(6) 0.0146(6) 0.0146(6) -0.0009(6) -0.0009(6) -0.0009(6)
N2 0.0155(8) 0.0140(7) 0.0123(7) -0.0018(7) -0.0004(6) 0.0011(6)
Li1 0.025(4) 0.017(3) 0.019(3) 0.001(2) 0.000 0.000
Li2 0.013(5) 0.018(3) 0.018(3) 0.000 0.000 0.000
Li3 0.010(5) 0.014(5) 0.023(5) 0.000 0.000 0.000
Li4 0.0189(17) 0.0189(17) 0.0189(17) -0.0043(15) -0.0043(15) -0.0043(15)
Li5 0.027(2) 0.028(3) 0.017(2) -0.0002(15) -0.0006(19) 0.002(2)

loop_
_atom_type_symbol
_atom_type_description
_atom_type_scat_dispersion_real
_atom_type_scat_dispersion_imag
_atom_type_scat_source
Li Li -0.0003 0.0001 'International Tables Vol C Tables 4.2.6.8 and 6.1.1.4'
Mn Mn 0.3368 0.7283 'International Tables Vol C Tables 4.2.6.8 and 6.1.1.4'
N N 0.0061 0.0033 'International Tables Vol C Tables 4.2.6.8 and 6.1.1.4'

loop_
_geom_angle_atom_site_label_1
_geom_angle_atom_site_label_2
_geom_angle_atom_site_label_3
_geom_angle
_geom_angle_site_symmetry_1
_geom_angle_site_symmetry_3
_geom_angle_publ_flag
N1 Mn1 N1 109.5 20_444 7_554 ?
N1 Mn1 N1 109.5 20_444 2_455 ?
N1 Mn1 N1 109.5 7_554 2_455 ?
N1 Mn1 N1 109.5 20_444 4_545 ?
N1 Mn1 N1 109.5 7_554 4_545 ?
N1 Mn1 N1 109.5 2_455 4_545 ?
N1 Mn1 Li1 54.7 20_444 21_455 ?
N1 Mn1 Li1 125.3 7_554 21_455 ?
N1 Mn1 Li1 54.7 2_455 21_455 ?
N1 Mn1 Li1 125.3 4_545 21_455 ?
N1 Mn1 Li1 125.3 20_444 10_455 ?
N1 Mn1 Li1 125.3 7_554 10_455 ?
N1 Mn1 Li1 54.7 2_455 10_455 ?
N1 Mn1 Li1 54.7 4_545 10_455 ?
Li1 Mn1 Li1 90.0 21_455 10_455 ?
N1 Mn1 Li1 125.3 20_444 2_455 ?
N1 Mn1 Li1 54.7 7_554 2_455 ?
N1 Mn1 Li1 54.7 2_455 2_455 ?
N1 Mn1 Li1 125.3 4_545 2_455 ?
Li1 Mn1 Li1 90.0 21_455 2_455 ?
Li1 Mn1 Li1 90.0 10_455 2_455 ?
N1 Mn1 Li1 54.7 20_444 4_545 ?
N1 Mn1 Li1 125.3 7_554 4_545 ?
N1 Mn1 Li1 125.3 2_455 4_545 ?
N1 Mn1 Li1 54.7 4_545 4_545 ?
Li1 Mn1 Li1 90.0 21_455 4_545 ?
Li1 Mn1 Li1 90.0 10_455 4_545 ?
Li1 Mn1 Li1 180.0 2_455 4_545 ?
N1 Mn1 Li1 125.3 20_444 5_545 ?
N1 Mn1 Li1 54.7 7_554 5_545 ?
N1 Mn1 Li1 125.3 2_455 5_545 ?
N1 Mn1 Li1 54.7 4_545 5_545 ?
Li1 Mn1 Li1 180.0 21_455 5_545 ?
Li1 Mn1 Li1 90.0 10_455 5_545 ?
Li1 Mn1 Li1 90.0 2_455 5_545 ?
Li1 Mn1 Li1 90.0 4_545 5_545 ?
N1 Mn1 Li1 54.7 20_444 8_554 ?
N1 Mn1 Li1 54.7 7_554 8_554 ?
N1 Mn1 Li1 125.3 2_455 8_554 ?
N1 Mn1 Li1 125.3 4_545 8_554 ?
Li1 Mn1 Li1 90.0 21_455 8_554 ?
Li1 Mn1 Li1 180.0 10_455 8_554 ?
Li1 Mn1 Li1 90.0 2_455 8_554 ?
Li1 Mn1 Li1 90.0 4_545 8_554 ?
Li1 Mn1 Li1 90.0 5_545 8_554 ?
N1 Mn1 Li5 147.79(10) 20_444 12 ?
N1 Mn1 Li5 38.37(10) 7_554 12 ?
N1 Mn1 Li5 89.38(9) 2_455 12 ?
N1 Mn1 Li5 87.06(10) 4_545 12 ?
Li1 Mn1 Li5 136.33(9) 21_455 12 ?
Li1 Mn1 Li5 86.92(10) 10_455 12 ?
Li1 Mn1 Li5 46.50(10) 2_455 12 ?
Li1 Mn1 Li5 133.50(10) 4_545 12 ?
Li1 Mn1 Li5 43.67(9) 5_545 12 ?
Li1 Mn1 Li5 93.08(10) 8_554 12 ?
N1 Mn1 Li5 147.79(10) 20_444 11 ?
N1 Mn1 Li5 89.38(9) 7_554 11 ?
N1 Mn1 Li5 87.06(10) 2_455 11 ?
N1 Mn1 Li5 38.37(10) 4_545 11 ?
Li1 Mn1 Li5 133.50(10) 21_455 11 ?
Li1 Mn1 Li5 43.67(9) 10_455 11 ?
Li1 Mn1 Li5 86.92(10) 2_455 11 ?
Li1 Mn1 Li5 93.08(10) 4_545 11 ?
Li1 Mn1 Li5 46.50(10) 5_545 11 ?
Li1 Mn1 Li5 136.33(9) 8_554 11 ?
Li5 Mn1 Li5 54.98(16) 12 11 ?
N2 Mn2 N2 111.74(11) 4 19_554 ?
N2 Mn2 N2 108.35(6) 4 18_565 ?
N2 Mn2 N2 108.35(6) 19_554 18_565 ?
N2 Mn2 N2 108.35(6) 4 12 ?
N2 Mn2 N2 108.35(6) 19_554 12 ?
N2 Mn2 N2 111.74(11) 18_565 12 ?
N2 Mn2 Li3 124.13(6) 4 12 ?
N2 Mn2 Li3 124.13(6) 19_554 12 ?
N2 Mn2 Li3 55.87(6) 18_565 12 ?
N2 Mn2 Li3 55.87(6) 12 12 ?
N2 Mn2 Li3 55.87(6) 4 2 ?
N2 Mn2 Li3 55.87(6) 19_554 2 ?
N2 Mn2 Li3 124.13(6) 18_565 2 ?
N2 Mn2 Li3 124.13(6) 12 2 ?
Li3 Mn2 Li3 180.0 12 2 ?
N2 Mn2 Li5 126.62(13) 4 19_554 ?
N2 Mn2 Li5 53.31(13) 19_554 19_554 ?
N2 Mn2 Li5 55.05(12) 18_565 19_554 ?
N2 Mn2 Li5 125.02(12) 12 19_554 ?
Li3 Mn2 Li5 90.05(12) 12 19_554 ?
Li3 Mn2 Li5 89.95(12) 2 19_554 ?
N2 Mn2 Li5 53.31(13) 4 4 ?
N2 Mn2 Li5 126.62(13) 19_554 4 ?
N2 Mn2 Li5 125.02(12) 18_565 4 ?
N2 Mn2 Li5 55.05(12) 12 4 ?
Li3 Mn2 Li5 90.05(12) 12 4 ?
Li3 Mn2 Li5 89.95(12) 2 4 ?
Li5 Mn2 Li5 179.9(2) 19_554 4 ?
N2 Mn2 Li5 55.05(12) 4 18_565 ?
N2 Mn2 Li5 125.02(12) 19_554 18_565 ?
N2 Mn2 Li5 53.31(13) 18_565 18_565 ?
N2 Mn2 Li5 126.62(13) 12 18_565 ?
Li3 Mn2 Li5 89.95(12) 12 18_565 ?
Li3 Mn2 Li5 90.05(12) 2 18_565 ?
Li5 Mn2 Li5 90.0 19_554 18_565 ?
Li5 Mn2 Li5 90.0 4 18_565 ?
N2 Mn2 Li5 125.02(12) 4 12 ?
N2 Mn2 Li5 55.05(12) 19_554 12 ?
N2 Mn2 Li5 126.62(13) 18_565 12 ?
N2 Mn2 Li5 53.31(13) 12 12 ?
Li3 Mn2 Li5 89.95(12) 12 12 ?
Li3 Mn2 Li5 90.05(12) 2 12 ?
Li5 Mn2 Li5 90.0 19_554 12 ?
Li5 Mn2 Li5 90.0 4 12 ?
Li5 Mn2 Li5 179.9(2) 18_565 12 ?
N2 Mn2 Li1 37.90(5) 4 12 ?
N2 Mn2 Li1 88.52(10) 19_554 12 ?
N2 Mn2 Li1 146.06(6) 18_565 12 ?
N2 Mn2 Li1 89.15(9) 12 12 ?
Li3 Mn2 Li1 136.57(9) 12 12 ?
Li3 Mn2 Li1 43.43(9) 2 12 ?
Li5 Mn2 Li1 133.25(16) 19_554 12 ?
Li5 Mn2 Li1 46.65(14) 4 12 ?
Li5 Mn2 Li1 92.82(12) 18_565 12 ?
Li5 Mn2 Li1 87.25(12) 12 12 ?
N2 Mn2 Li1 146.06(6) 4 2_455 ?
N2 Mn2 Li1 89.15(9) 19_554 2_455 ?
N2 Mn2 Li1 88.52(10) 18_565 2_455 ?
N2 Mn2 Li1 37.90(5) 12 2_455 ?
Li3 Mn2 Li1 43.43(9) 12 2_455 ?
Li3 Mn2 Li1 136.57(9) 2 2_455 ?
Li5 Mn2 Li1 87.25(12) 19_554 2_455 ?
Li5 Mn2 Li1 92.82(12) 4 2_455 ?
Li5 Mn2 Li1 133.25(16) 18_565 2_455 ?
Li5 Mn2 Li1 46.65(14) 12 2_455 ?
Li1 Mn2 Li1 121.82(11) 12 2_455 ?
Mn1 N1 Li4 180.00(15) 2 . ?
Mn1 N1 Li1 80.15(18) 2 12 ?
Li4 N1 Li1 99.85(18) . 12 ?
Mn1 N1 Li1 80.15(18) 2 11 ?
Li4 N1 Li1 99.85(18) . 11 ?
Li1 N1 Li1 117.14(10) 12 11 ?
Mn1 N1 Li1 80.15(18) 2 . ?
Li4 N1 Li1 99.85(18) . . ?
Li1 N1 Li1 117.14(10) 12 . ?
Li1 N1 Li1 117.14(10) 11 . ?
Mn1 N1 Li5 110.79(16) 2 21 ?
Li4 N1 Li5 69.21(16) . 21 ?
Li1 N1 Li5 64.45(16) 12 21 ?
Li1 N1 Li5 68.43(15) 11 21 ?
Li1 N1 Li5 168.8(3) . 21 ?
Mn1 N1 Li5 110.79(16) 2 4 ?
Li4 N1 Li5 69.21(16) . 4 ?
Li1 N1 Li5 68.43(15) 12 4 ?
Li1 N1 Li5 168.8(3) 11 4 ?
Li1 N1 Li5 64.45(16) . 4 ?
Li5 N1 Li5 108.12(17) 21 4 ?
Mn1 N1 Li5 110.79(16) 2 8 ?
Li4 N1 Li5 69.21(16) . 8 ?
Li1 N1 Li5 168.8(3) 12 8 ?
Li1 N1 Li5 64.45(16) 11 8 ?
Li1 N1 Li5 68.43(16) . 8 ?
Li5 N1 Li5 108.12(17) 21 8 ?
Li5 N1 Li5 108.12(17) 4 8 ?
Mn2 N2 Li5 80.88(19) 2_455 . ?
Mn2 N2 Li3 76.23(7) 2_455 . ?
Li5 N2 Li3 116.45(16) . . ?
Mn2 N2 Li5 79.41(16) 2_455 8 ?
Li5 N2 Li5 118.45(12) . 8 ?
Li3 N2 Li5 114.19(16) . 8 ?
Mn2 N2 Li2 117.60(10) 2_455 . ?
Li5 N2 Li2 161.5(2) . . ?
Li3 N2 Li2 70.12(7) . . ?
Li5 N2 Li2 69.41(15) 8 . ?
Mn2 N2 Li5 173.30(17) 2_455 11 ?
Li5 N2 Li5 93.1(3) . 11 ?
Li3 N2 Li5 104.05(16) . 11 ?
Li5 N2 Li5 106.28(14) 8 11 ?
Li2 N2 Li5 68.34(15) . 11 ?
Mn2 N2 Li1 110.88(11) 2_455 10_455 ?
Li5 N2 Li1 69.75(17) . 10_455 ?
Li3 N2 Li1 65.10(16) . 10_455 ?
Li5 N2 Li1 168.43(19) 8 10_455 ?
Li2 N2 Li1 100.33(12) . 10_455 ?
Li5 N2 Li1 63.84(17) 11 10_455 ?
Mn2 N2 Li4 113.57(13) 2_455 . ?
Li5 N2 Li4 68.3(2) . . ?
Li3 N2 Li4 170.08(15) . . ?
Li5 N2 Li4 67.9(2) 8 . ?
Li2 N2 Li4 102.71(10) . . ?
Li5 N2 Li4 66.4(2) 11 . ?
Li1 N2 Li4 110.8(2) 10_455 . ?
N1 Li1 N1 90.2(4) 6_566 . ?
N1 Li1 N2 117.65(8) 6_566 8 ?
N1 Li1 N2 110.54(9) . 8 ?
N1 Li1 N2 110.54(9) 6_566 23 ?
N1 Li1 N2 117.65(8) . 23 ?
N2 Li1 N2 109.5(3) 8 23 ?
N1 Li1 Li3 134.89(18) 6_566 8 ?
N1 Li1 Li3 134.89(18) . 8 ?
N2 Li1 Li3 54.73(16) 8 8 ?
N2 Li1 Li3 54.73(16) 23 8 ?
N1 Li1 Li5 60.02(18) 6_566 19 ?
N1 Li1 Li5 114.8(3) . 19 ?
N2 Li1 Li5 57.86(16) 8 19 ?
N2 Li1 Li5 126.7(2) 23 19 ?
Li3 Li1 Li5 93.3(2) 8 19 ?
N1 Li1 Li5 114.8(3) 6_566 4 ?
N1 Li1 Li5 60.02(18) . 4 ?
N2 Li1 Li5 126.7(2) 8 4 ?
N2 Li1 Li5 57.86(16) 23 4 ?
Li3 Li1 Li5 93.3(2) 8 4 ?
Li5 Li1 Li5 173.5(5) 19 4 ?
N1 Li1 Li5 57.87(16) 6_566 23 ?
N1 Li1 Li5 112.8(3) . 23 ?
N2 Li1 Li5 136.3(3) 8 23 ?
N2 Li1 Li5 52.73(14) 23 23 ?
Li3 Li1 Li5 95.8(2) 8 23 ?
Li5 Li1 Li5 98.3(3) 19 23 ?
Li5 Li1 Li5 81.0(3) 4 23 ?
N1 Li1 Li5 112.8(3) 6_566 8 ?
N1 Li1 Li5 57.87(16) . 8 ?
N2 Li1 Li5 52.73(14) 8 8 ?
N2 Li1 Li5 136.3(3) 23 8 ?
Li3 Li1 Li5 95.8(2) 8 8 ?
Li5 Li1 Li5 81.0(3) 19 8 ?
Li5 Li1 Li5 98.3(3) 4 8 ?
Li5 Li1 Li5 168.3(4) 23 8 ?
N1 Li1 Mn1 45.11(18) 6_566 2 ?
N1 Li1 Mn1 45.11(18) . 2 ?
N2 Li1 Mn1 125.27(16) 8 2 ?
N2 Li1 Mn1 125.27(16) 23 2 ?
Li3 Li1 Mn1 180.0 8 2 ?
Li5 Li1 Mn1 86.7(2) 19 2 ?
Li5 Li1 Mn1 86.7(2) 4 2 ?
Li5 Li1 Mn1 84.2(2) 23 2 ?
Li5 Li1 Mn1 84.2(2) 8 2 ?
N1 Li1 Li4 39.66(14) 6_566 6_566 ?
N1 Li1 Li4 129.9(3) . 6_566 ?
N2 Li1 Li4 97.60(10) 8 6_566 ?
N2 Li1 Li4 88.45(10) 23 6_566 ?
Li3 Li1 Li4 95.23(15) 8 6_566 ?
Li5 Li1 Li4 49.36(14) 19 6_566 ?
Li5 Li1 Li4 129.87(14) 4 6_566 ?
Li5 Li1 Li4 49.01(13) 23 6_566 ?
Li5 Li1 Li4 129.60(14) 8 6_566 ?
Mn1 Li1 Li4 84.77(15) 2 6_566 ?
N1 Li1 Li4 129.9(3) 6_566 . ?
N1 Li1 Li4 39.66(14) . . ?
N2 Li1 Li4 88.45(10) 8 . ?
N2 Li1 Li4 97.60(10) 23 . ?
Li3 Li1 Li4 95.23(15) 8 . ?
Li5 Li1 Li4 129.87(14) 19 . ?
Li5 Li1 Li4 49.36(14) 4 . ?
Li5 Li1 Li4 129.60(14) 23 . ?
Li5 Li1 Li4 49.01(13) 8 . ?
Mn1 Li1 Li4 84.77(15) 2 . ?
Li4 Li1 Li4 169.5(3) 6_566 . ?
N2 Li2 N2 110.96(4) 7 . ?
N2 Li2 N2 110.96(4) 7 6_556 ?
N2 Li2 N2 106.54(9) . 6_556 ?
N2 Li2 N2 106.54(9) 7 5_545 ?
N2 Li2 N2 110.96(4) . 5_545 ?
N2 Li2 N2 110.96(4) 6_556 5_545 ?
N2 Li2 Li3 53.27(4) 7 5_545 ?
N2 Li2 Li3 126.73(4) . 5_545 ?
N2 Li2 Li3 126.73(4) 6_556 5_545 ?
N2 Li2 Li3 53.27(4) 5_545 5_545 ?
N2 Li2 Li3 126.73(4) 7 . ?
N2 Li2 Li3 53.27(4) . . ?
N2 Li2 Li3 53.27(4) 6_556 . ?
N2 Li2 Li3 126.73(4) 5_545 . ?
Li3 Li2 Li3 180.0 5_545 . ?
N2 Li2 Li5 56.46(14) 7 8 ?
N2 Li2 Li5 54.79(13) . 8 ?
N2 Li2 Li5 129.43(13) 6_556 8 ?
N2 Li2 Li5 119.60(13) 5_545 8 ?
Li3 Li2 Li5 87.19(13) 5_545 8 ?
Li3 Li2 Li5 92.81(13) . 8 ?
N2 Li2 Li5 119.60(13) 7 23_545 ?
N2 Li2 Li5 129.43(13) . 23_545 ?
N2 Li2 Li5 54.79(13) 6_556 23_545 ?
N2 Li2 Li5 56.46(14) 5_545 23_545 ?
Li3 Li2 Li5 87.19(13) 5_545 23_545 ?
Li3 Li2 Li5 92.81(13) . 23_545 ?
Li5 Li2 Li5 174.4(3) 8 23_545 ?
N2 Li2 Li5 54.79(13) 7 14_556 ?
N2 Li2 Li5 119.60(13) . 14_556 ?
N2 Li2 Li5 56.46(14) 6_556 14_556 ?
N2 Li2 Li5 129.43(13) 5_545 14_556 ?
Li3 Li2 Li5 92.81(13) 5_545 14_556 ?
Li3 Li2 Li5 87.19(13) . 14_556 ?
Li5 Li2 Li5 90.138(13) 8 14_556 ?
Li5 Li2 Li5 90.138(13) 23_545 14_556 ?
N2 Li2 Li5 129.43(13) 7 11 ?
N2 Li2 Li5 56.46(14) . 11 ?
N2 Li2 Li5 119.60(13) 6_556 11 ?
N2 Li2 Li5 54.79(13) 5_545 11 ?
Li3 Li2 Li5 92.81(13) 5_545 11 ?
Li3 Li2 Li5 87.19(13) . 11 ?
Li5 Li2 Li5 90.137(13) 8 11 ?
Li5 Li2 Li5 90.138(13) 23_545 11 ?
Li5 Li2 Li5 174.4(3) 14_556 11 ?
N2 Li2 Li1 40.31(5) 7 11 ?
N2 Li2 Li1 89.53(9) . 11 ?
N2 Li2 Li1 151.26(6) 6_556 11 ?
N2 Li2 Li1 83.92(8) 5_545 11 ?
Li3 Li2 Li1 43.43(9) 5_545 11 ?
Li3 Li2 Li1 136.57(9) . 11 ?
Li5 Li2 Li1 43.91(15) 8 11 ?
Li5 Li2 Li1 130.48(16) 23_545 11 ?
Li5 Li2 Li1 94.96(14) 14_556 11 ?
Li5 Li2 Li1 89.13(12) 11 11 ?
N2 Li2 Li1 151.26(6) 7 10_455 ?
N2 Li2 Li1 40.31(5) . 10_455 ?
N2 Li2 Li1 83.92(8) 6_556 10_455 ?
N2 Li2 Li1 89.53(9) 5_545 10_455 ?
Li3 Li2 Li1 136.57(9) 5_545 10_455 ?
Li3 Li2 Li1 43.43(9) . 10_455 ?
Li5 Li2 Li1 94.96(14) 8 10_455 ?
Li5 Li2 Li1 89.13(12) 23_545 10_455 ?
Li5 Li2 Li1 130.48(16) 14_556 10_455 ?
Li5 Li2 Li1 43.91(15) 11 10_455 ?
Li1 Li2 Li1 121.82(11) 11 10_455 ?
N2 Li3 N2 120.33(10) 3 . ?
N2 Li3 N2 113.21(12) 3 9_556 ?
N2 Li3 N2 95.79(15) . 9_556 ?
N2 Li3 N2 95.79(15) 3 6_556 ?
N2 Li3 N2 113.21(12) . 6_556 ?
N2 Li3 N2 120.33(10) 9_556 6_556 ?
N2 Li3 Li1 60.17(5) 3 10_455 ?
N2 Li3 Li1 60.17(5) . 10_455 ?
N2 Li3 Li1 119.83(5) 9_556 10_455 ?
N2 Li3 Li1 119.83(5) 6_556 10_455 ?
N2 Li3 Li1 119.83(5) 3 8 ?
N2 Li3 Li1 119.83(5) . 8 ?
N2 Li3 Li1 60.17(5) 9_556 8 ?
N2 Li3 Li1 60.17(5) 6_556 8 ?
Li1 Li3 Li1 180.000(1) 10_455 8 ?
N2 Li3 Li2 56.61(6) 3 3 ?
N2 Li3 Li2 123.39(6) . 3 ?
N2 Li3 Li2 56.61(6) 9_556 3 ?
N2 Li3 Li2 123.39(6) 6_556 3 ?
Li1 Li3 Li2 90.0 10_455 3 ?
Li1 Li3 Li2 90.0 8 3 ?
N2 Li3 Mn2 132.11(7) 3 2_455 ?
N2 Li3 Mn2 47.89(7) . 2_455 ?
N2 Li3 Mn2 47.89(7) 9_556 2_455 ?
N2 Li3 Mn2 132.11(7) 6_556 2_455 ?
Li1 Li3 Mn2 90.0 10_455 2_455 ?
Li1 Li3 Mn2 90.0 8 2_455 ?
Li2 Li3 Mn2 90.0 3 2_455 ?
N2 Li3 Mn2 47.89(7) 3 4_545 ?
N2 Li3 Mn2 132.11(7) . 4_545 ?
N2 Li3 Mn2 132.11(7) 9_556 4_545 ?
N2 Li3 Mn2 47.89(7) 6_556 4_545 ?
Li1 Li3 Mn2 90.0 10_455 4_545 ?
Li1 Li3 Mn2 90.0 8 4_545 ?
Li2 Li3 Mn2 90.0 3 4_545 ?
Mn2 Li3 Mn2 180.0 2_455 4_545 ?
N2 Li3 Li2 123.39(6) 3 . ?
N2 Li3 Li2 56.61(6) . . ?
N2 Li3 Li2 123.39(6) 9_556 . ?
N2 Li3 Li2 56.61(6) 6_556 . ?
Li1 Li3 Li2 90.0 10_455 . ?
Li1 Li3 Li2 90.0 8 . ?
Li2 Li3 Li2 180.0 3 . ?
Mn2 Li3 Li2 90.0 2_455 . ?
Mn2 Li3 Li2 90.0 4_545 . ?
N2 Li3 Li5 39.22(11) 3 16 ?
N2 Li3 Li5 93.12(10) . 16 ?
N2 Li3 Li5 91.01(10) 9_556 16 ?
N2 Li3 Li5 134.64(13) 6_556 16 ?
Li1 Li3 Li5 43.61(9) 10_455 16 ?
Li1 Li3 Li5 136.39(9) 8 16 ?
Li2 Li3 Li5 46.55(9) 3 16 ?
Mn2 Li3 Li5 93.08(10) 2_455 16 ?
Mn2 Li3 Li5 86.92(10) 4_545 16 ?
Li2 Li3 Li5 133.45(9) . 16 ?
N2 Li3 Li5 134.64(13) 3 14_556 ?
N2 Li3 Li5 91.01(10) . 14_556 ?
N2 Li3 Li5 93.12(10) 9_556 14_556 ?
N2 Li3 Li5 39.22(11) 6_556 14_556 ?
Li1 Li3 Li5 136.39(9) 10_455 14_556 ?
Li1 Li3 Li5 43.61(9) 8 14_556 ?
Li2 Li3 Li5 133.45(9) 3 14_556 ?
Mn2 Li3 Li5 93.08(10) 2_455 14_556 ?
Mn2 Li3 Li5 86.92(10) 4_545 14_556 ?
Li2 Li3 Li5 46.55(9) . 14_556 ?
Li5 Li3 Li5 173.84(19) 16 14_556 ?
N1 Li4 N2 111.36(17) . 12 ?
N1 Li4 N2 111.35(17) . 11 ?
N2 Li4 N2 107.52(18) 12 11 ?
N1 Li4 N2 111.36(17) . . ?
N2 Li4 N2 107.53(18) 12 . ?
N2 Li4 N2 107.52(18) 11 . ?
N1 Li4 Li5 132.74(16) . 12 ?
N2 Li4 Li5 52.34(18) 12 12 ?
N2 Li4 Li5 55.47(16) 11 12 ?
N2 Li4 Li5 115.9(3) . 12 ?
N1 Li4 Li5 132.74(16) . 11 ?
N2 Li4 Li5 115.9(3) 12 11 ?
N2 Li4 Li5 52.33(18) 11 11 ?
N2 Li4 Li5 55.47(16) . 11 ?
Li5 Li4 Li5 79.0(3) 12 11 ?
N1 Li4 Li5 132.74(16) . . ?
N2 Li4 Li5 55.48(16) 12 . ?
N2 Li4 Li5 115.9(3) 11 . ?
N2 Li4 Li5 52.34(18) . . ?
Li5 Li4 Li5 79.0(3) 12 . ?
Li5 Li4 Li5 79.0(3) 11 . ?
N1 Li4 Li5 58.16(19) . 21 ?
N2 Li4 Li5 120.01(16) 12 21 ?
N2 Li4 Li5 53.62(12) 11 21 ?
N2 Li4 Li5 132.00(14) . 21 ?
Li5 Li4 Li5 90.0(2) 12 21 ?
Li5 Li4 Li5 95.4(3) 11 21 ?
Li5 Li4 Li5 168.4(2) . 21 ?
N1 Li4 Li5 58.16(19) . 8 ?
N2 Li4 Li5 132.01(14) 12 8 ?
N2 Li4 Li5 120.01(16) 11 8 ?
N2 Li4 Li5 53.62(12) . 8 ?
Li5 Li4 Li5 168.4(2) 12 8 ?
Li5 Li4 Li5 90.0(2) 11 8 ?
Li5 Li4 Li5 95.4(3) . 8 ?
Li5 Li4 Li5 94.7(3) 21 8 ?
N1 Li4 Li5 58.16(19) . 4 ?
N2 Li4 Li5 53.62(12) 12 4 ?
N2 Li4 Li5 132.00(15) 11 4 ?
N2 Li4 Li5 120.02(16) . 4 ?
Li5 Li4 Li5 95.4(3) 12 4 ?
Li5 Li4 Li5 168.4(2) 11 4 ?
Li5 Li4 Li5 90.0(2) . 4 ?
Li5 Li4 Li5 94.7(3) 21 4 ?
Li5 Li4 Li5 94.7(3) 8 4 ?
N1 Li4 Li1 40.49(15) . 11 ?
N2 Li4 Li1 151.6(3) 12 11 ?
N2 Li4 Li1 86.09(13) 11 11 ?
N2 Li4 Li1 91.11(12) . 11 ?
Li5 Li4 Li1 137.32(14) 12 11 ?
Li5 Li4 Li1 92.28(17) 11 11 ?
Li5 Li4 Li1 140.67(13) . 11 ?
Li5 Li4 Li1 48.87(15) 21 11 ?
Li5 Li4 Li1 45.91(16) 8 11 ?
Li5 Li4 Li1 98.6(3) 4 11 ?
N1 Li4 Li1 40.49(15) . . ?
N2 Li4 Li1 91.11(12) 12 . ?
N2 Li4 Li1 151.6(3) 11 . ?
N2 Li4 Li1 86.09(13) . . ?
Li5 Li4 Li1 140.67(13) 12 . ?
Li5 Li4 Li1 137.32(14) 11 . ?
Li5 Li4 Li1 92.28(17) . . ?
Li5 Li4 Li1 98.6(3) 21 . ?
Li5 Li4 Li1 48.87(15) 8 . ?
Li5 Li4 Li1 45.91(16) 4 . ?
Li1 Li4 Li1 68.4(2) 11 . ?
N2 Li5 N2 91.3(3) . 10_455 ?
N2 Li5 N2 117.2(3) . 12 ?
N2 Li5 N2 110.7(2) 10_455 12 ?
N2 Li5 N1 111.2(2) . 2_455 ?
N2 Li5 N1 110.7(2) 10_455 2_455 ?
N2 Li5 N1 113.6(2) 12 2_455 ?
N2 Li5 Li1 142.5(3) . 2_455 ?
N2 Li5 Li1 125.9(3) 10_455 2_455 ?
N2 Li5 Li1 58.3(2) 12 2_455 ?
N1 Li5 Li1 55.5(2) 2_455 2_455 ?
N2 Li5 Li4 59.40(15) . . ?
N2 Li5 Li4 116.9(3) 10_455 . ?
N2 Li5 Li4 58.12(14) 12 . ?
N1 Li5 Li4 131.3(3) 2_455 . ?
Li1 Li5 Li4 100.9(2) 2_455 . ?
N2 Li5 Li1 57.52(19) . 10_455 ?
N2 Li5 Li1 112.1(3) 10_455 10_455 ?
N2 Li5 Li1 136.9(3) 12 10_455 ?
N1 Li5 Li1 53.71(19) 2_455 10_455 ?
Li1 Li5 Li1 98.7(4) 2_455 10_455 ?
Li4 Li5 Li1 97.41(19) . 10_455 ?
N2 Li5 Li2 119.8(2) . 10_455 ?
N2 Li5 Li2 55.80(13) 10_455 10_455 ?
N2 Li5 Li2 55.20(13) 12 10_455 ?
N1 Li5 Li2 126.6(2) 2_455 10_455 ?
Li1 Li5 Li2 89.2(3) 2_455 10_455 ?
Li4 Li5 Li2 90.0(2) . 10_455 ?
Li1 Li5 Li2 167.9(3) 10_455 10_455 ?
N2 Li5 Li4 116.2(3) . 2_455 ?
N2 Li5 Li4 58.5(2) 10_455 2_455 ?
N2 Li5 Li4 125.7(2) 12 2_455 ?
N1 Li5 Li4 52.63(17) 2_455 2_455 ?
Li1 Li5 Li4 84.73(17) 2_455 2_455 ?
Li4 Li5 Li4 174.3(3) . 2_455 ?
Li1 Li5 Li4 82.12(17) 10_455 2_455 ?
Li2 Li5 Li4 89.6(2) 10_455 2_455 ?
N2 Li5 Mn2 45.81(14) . 2_455 ?
N2 Li5 Mn2 45.55(14) 10_455 2_455 ?
N2 Li5 Mn2 124.9(2) 12 2_455 ?
N1 Li5 Mn2 121.3(2) 2_455 2_455 ?
Li1 Li5 Mn2 170.9(3) 2_455 2_455 ?
Li4 Li5 Mn2 87.35(19) . 2_455 ?
Li1 Li5 Mn2 83.9(2) 10_455 2_455 ?
Li2 Li5 Mn2 86.85(17) 10_455 2_455 ?
Li4 Li5 Mn2 87.0(2) 2_455 2_455 ?
N2 Li5 Li5 98.57(19) . 12 ?
N2 Li5 Li5 152.3(3) 10_455 12 ?
N2 Li5 Li5 42.0(2) 12 12 ?
N1 Li5 Li5 89.80(15) 2_455 12 ?
Li1 Li5 Li5 51.3(2) 2_455 12 ?
Li4 Li5 Li5 50.50(13) . 12 ?
Li1 Li5 Li5 94.92(19) 10_455 12 ?
Li2 Li5 Li5 97.2(3) 10_455 12 ?
Li4 Li5 Li5 135.1(2) 2_455 12 ?
Mn2 Li5 Li5 137.47(16) 2_455 12 ?
N2 Li5 Li5 44.9(2) . 11 ?
N2 Li5 Li5 136.1(3) 10_455 11 ?
N2 Li5 Li5 96.05(19) 12 11 ?
N1 Li5 Li5 87.73(15) 2_455 11 ?
Li1 Li5 Li5 97.6(2) 2_455 11 ?
Li4 Li5 Li5 50.50(13) . 11 ?
Li1 Li5 Li5 47.72(16) 10_455 11 ?
Li2 Li5 Li5 140.48(16) 10_455 11 ?
Li4 Li5 Li5 129.7(2) 2_455 11 ?
Mn2 Li5 Li5 90.7(2) 2_455 11 ?
Li5 Li5 Li5 60.0 12 11 ?

loop_
_geom_bond_atom_site_label_1
_geom_bond_atom_site_label_2
_geom_bond_distance
_geom_bond_site_symmetry_2
_geom_bond_publ_flag
Mn1 N1 1.810(4) 20_444 ?
Mn1 N1 1.810(4) 7_554 ?
Mn1 N1 1.810(4) 2_455 ?
Mn1 N1 1.810(4) 4_545 ?
Mn1 Li1 2.517(7) 21_455 ?
Mn1 Li1 2.517(7) 10_455 ?
Mn1 Li1 2.517(7) 2_455 ?
Mn1 Li1 2.517(7) 4_545 ?
Mn1 Li1 2.517(7) 5_545 ?
Mn1 Li1 2.517(7) 8_554 ?
Mn1 Li5 3.301(5) 12 ?
Mn1 Li5 3.301(5) 11 ?
Mn2 N2 1.826(3) 4 ?
Mn2 N2 1.826(3) 19_554 ?
Mn2 N2 1.826(3) 18_565 ?
Mn2 N2 1.826(3) 12 ?
Mn2 Li3 2.3901(3) 12 ?
Mn2 Li3 2.3901(3) 2 ?
Mn2 Li5 2.514(5) 19_554 ?
Mn2 Li5 2.514(5) 4 ?
Mn2 Li5 2.514(5) 18_565 ?
Mn2 Li5 2.514(5) 12 ?
Mn2 Li1 3.291(5) 12 ?
Mn2 Li1 3.291(5) 2_455 ?
N1 Mn1 1.810(4) 2 ?
N1 Li4 2.050(8) . ?
N1 Li1 2.086(5) 12 ?
N1 Li1 2.086(5) 11 ?
N1 Li1 2.086(5) . ?
N1 Li5 2.192(6) 21 ?
N1 Li5 2.192(6) 4 ?
N1 Li5 2.192(6) 8 ?
N2 Mn2 1.826(3) 2_455 ?
N2 Li5 2.042(6) . ?
N2 Li3 2.0369(17) . ?
N2 Li5 2.096(5) 8 ?
N2 Li2 2.122(2) . ?
N2 Li5 2.154(6) 11 ?
N2 Li1 2.164(4) 10_455 ?
N2 Li4 2.220(3) . ?
Li1 N1 2.086(5) 6_566 ?
Li1 N2 2.164(4) 8 ?
Li1 N2 2.164(4) 23 ?
Li1 Li3 2.263(7) 8 ?
Li1 Li5 2.283(5) 19 ?
Li1 Li5 2.283(5) 4 ?
Li1 Li5 2.407(5) 23 ?
Li1 Li5 2.407(5) 8 ?
Li1 Mn1 2.517(7) 2 ?
Li1 Li4 3.165(5) 6_566 ?
Li1 Li4 3.165(5) . ?
Li2 N2 2.122(2) 7 ?
Li2 N2 2.122(2) 6_556 ?
Li2 N2 2.122(2) 5_545 ?
Li2 Li3 2.3901(3) 5_545 ?
Li2 Li3 2.3901(3) . ?
Li2 Li5 2.402(5) 8 ?
Li2 Li5 2.402(5) 23_545 ?
Li2 Li5 2.402(5) 14_556 ?
Li2 Li5 2.402(5) 11 ?
Li2 Li1 3.291(5) 11 ?
Li2 Li1 3.291(5) 10_455 ?
Li3 N2 2.0369(17) 3 ?
Li3 N2 2.0369(17) 9_556 ?
Li3 N2 2.0369(17) 6_556 ?
Li3 Li1 2.263(7) 10_455 ?
Li3 Li1 2.263(7) 8 ?
Li3 Li2 2.3901(3) 3 ?
Li3 Mn2 2.3901(3) 2_455 ?
Li3 Mn2 2.3901(3) 4_545 ?
Li3 Li5 3.304(5) 16 ?
Li3 Li5 3.304(5) 14_556 ?
Li4 N2 2.220(3) 12 ?
Li4 N2 2.220(3) 11 ?
Li4 Li5 2.396(8) 12 ?
Li4 Li5 2.396(8) 11 ?
Li4 Li5 2.396(8) . ?
Li4 Li5 2.412(7) 21 ?
Li4 Li5 2.412(7) 8 ?
Li4 Li5 2.412(7) 4 ?
Li4 Li1 3.165(5) 11 ?
Li5 N2 2.096(5) 10_455 ?
Li5 N2 2.154(6) 12 ?
Li5 N1 2.192(6) 2_455 ?
Li5 Li1 2.283(5) 2_455 ?
Li5 Li1 2.407(5) 10_455 ?
Li5 Li2 2.402(5) 10_455 ?
Li5 Li4 2.412(7) 2_455 ?
Li5 Mn2 2.514(5) 2_455 ?
Li5 Li5 3.048(10) 12 ?
Li5 Li5 3.048(10) 11 ?
